data_7208699
loop_
_publ_author_name
'Cheng, P.-C.'
'Tseng, F.-S.'
'Yeh, C.-T.'
'Chang, T.-G.'
'Kao, C.-C.'
'Lin, C.-H.'
'Liu, W.-R.'
'Chen, J.-S.'
'Zima, V.'

_publ_section_title
;
 Synthesis, structures, and properties of alkali and alkaline earth
 coordination polymers based on V-shaped ligand
;
_journal_issue 20
_journal_name_full CrystEngComm
_journal_page_first 6812
_journal_paper_doi 10.1039/c2ce25589h
_journal_volume 14
_journal_year 2012
_chemical_formula_moiety 'C14 H8 Li2 O5'
_chemical_formula_sum 'C14 H8 Li2 O5'
_chemical_formula_weight 270.08
_chemical_name_systematic
;
?
;
_space_group_IT_number 60
_symmetry_cell_setting orthorhombic
_symmetry_space_group_name_Hall '-P 2n 2ab'
_symmetry_space_group_name_H-M 'P b c n'
_atom_sites_solution_hydrogens geom
_atom_sites_solution_primary direct
_atom_sites_solution_secondary difmap
_audit_creation_method SHELXL-97
_cell_angle_alpha 90.00
_cell_angle_beta 90.00
_cell_angle_gamma 90.00
_cell_formula_units_Z 4
_cell_length_a 8.4363(4)
_cell_length_b 5.3754(2)
_cell_length_c 25.8792(12)
_cell_measurement_reflns_used 3746
_cell_measurement_temperature 295(2)
_cell_measurement_theta_max 27.9078
_cell_measurement_theta_min 3.1487
_cell_volume 1173.58(9)
_computing_cell_refinement 'SAINT V7.68A (Bruker AXS, 2009)'
_computing_data_collection 'APEX2 (Bruker AXS, 2010)'
_computing_data_reduction 'SAINT V7.68A (Bruker AXS, 2009)'
_computing_molecular_graphics 'SHELXTL (Sheldrick, 2008)'
_computing_publication_material 'SHELXTL (Sheldrick, 2008)'
_computing_structure_refinement 'SHELXL-97 (Sheldrick, 2008)'
_computing_structure_solution 'SHELXS-97 (Sheldrick, 2008)'
_diffrn_ambient_temperature 295(2)
_diffrn_detector_area_resol_mean 8.3333
_diffrn_measured_fraction_theta_full 1.000
_diffrn_measured_fraction_theta_max 1.000
_diffrn_measurement_device_type 'Bruker APEX-II CCD'
_diffrn_measurement_method '\f and \w scans'
_diffrn_radiation_monochromator graphite
_diffrn_radiation_source 'fine-focus sealed tube'
_diffrn_radiation_type MoK\a
_diffrn_radiation_wavelength 0.71073
_diffrn_reflns_av_R_equivalents 0.0671
_diffrn_reflns_av_sigmaI/netI 0.0433
_diffrn_reflns_limit_h_max 11
_diffrn_reflns_limit_h_min -10
_diffrn_reflns_limit_k_max 7
_diffrn_reflns_limit_k_min -7
_diffrn_reflns_limit_l_max 34
_diffrn_reflns_limit_l_min -34
_diffrn_reflns_number 12075
_diffrn_reflns_theta_full 28.32
_diffrn_reflns_theta_max 28.32
_diffrn_reflns_theta_min 1.57
_exptl_absorpt_coefficient_mu 0.114
_exptl_absorpt_correction_T_max 0.9887
_exptl_absorpt_correction_T_min 0.9777
_exptl_absorpt_correction_type multi-scan
_exptl_absorpt_process_details 'SADABS V2008/1 (Bruker AXS, 2008)'
_exptl_crystal_colour colourless
_exptl_crystal_density_diffrn 1.529
_exptl_crystal_density_method 'not measured'
_exptl_crystal_description tabular
_exptl_crystal_F_000 552
_exptl_crystal_size_max 0.20
_exptl_crystal_size_mid 0.12
_exptl_crystal_size_min 0.10
_refine_diff_density_max 0.227
_refine_diff_density_min -0.207
_refine_diff_density_rms 0.043
_refine_ls_extinction_method none
_refine_ls_goodness_of_fit_ref 1.018
_refine_ls_hydrogen_treatment constr
_refine_ls_matrix_type full
_refine_ls_number_parameters 96
_refine_ls_number_reflns 1466
_refine_ls_number_restraints 0
_refine_ls_restrained_S_all 1.018
_refine_ls_R_factor_all 0.0618
_refine_ls_R_factor_gt 0.0360
_refine_ls_shift/su_max 0.000
_refine_ls_shift/su_mean 0.000
_refine_ls_structure_factor_coef Fsqd
_refine_ls_weighting_details 'calc w=1/[\s^2^(Fo^2^)+(0.0391P)^2^+0.0000P] where P=(Fo^2^+2Fc^2^)/3'
_refine_ls_weighting_scheme calc
_refine_ls_wR_factor_gt 0.0819
_refine_ls_wR_factor_ref 0.0884
_reflns_number_gt 986
_reflns_number_total 1466
_reflns_threshold_expression >2sigma(I)
_cod_data_source_file c2ce25589h.txt
_cod_data_source_block 1
_cod_database_code 7208699

loop_
_symmetry_equiv_pos_as_xyz
'x, y, z'
'-x+1/2, -y+1/2, z+1/2'
'x+1/2, -y+1/2, -z'
'-x, y, -z+1/2'
'-x, -y, -z'
'x-1/2, y-1/2, -z-1/2'
'-x-1/2, y-1/2, z'
'x, -y, z-1/2'

loop_
_atom_site_label
_atom_site_type_symbol
_atom_site_fract_x
_atom_site_fract_y
_atom_site_fract_z
_atom_site_U_iso_or_equiv
_atom_site_adp_type
_atom_site_occupancy
_atom_site_symmetry_multiplicity
_atom_site_calc_flag
_atom_site_refinement_flags
O1 O -0.12791(11) -0.17153(18) -0.02941(4) 0.0249(3) Uani 1 1 d .
O2 O 0.12258(12) -0.28772(18) -0.04181(4) 0.0268(3) Uani 1 1 d .
O3 O 0.0000 0.3025(3) -0.2500 0.0362(4) Uani 1 2 d S
C1 C -0.00212(16) -0.1777(3) -0.05584(5) 0.0211(3) Uani 1 1 d .
C2 C -0.00015(15) -0.0498(3) -0.10721(5) 0.0215(3) Uani 1 1 d .
C3 C -0.09182(17) 0.1599(3) -0.11643(5) 0.0267(3) Uani 1 1 d .
H3A H -0.1546 0.2248 -0.0901 0.032 Uiso 1 1 calc R
C4 C -0.09057(18) 0.2734(3) -0.16461(6) 0.0292(4) Uani 1 1 d .
H4A H -0.1498 0.4167 -0.1703 0.035 Uiso 1 1 calc R
C5 C -0.00128(17) 0.1728(3) -0.20381(5) 0.0260(4) Uani 1 1 d .
C6 C 0.09070(18) -0.0364(3) -0.19563(6) 0.0308(4) Uani 1 1 d .
H6A H 0.1505 -0.1040 -0.2224 0.037 Uiso 1 1 calc R
C7 C 0.09227(17) -0.1435(3) -0.14693(6) 0.0280(4) Uani 1 1 d .
H7A H 0.1566 -0.2809 -0.1408 0.034 Uiso 1 1 calc R
Li1 Li -0.2770(3) 0.0564(5) 0.00765(10) 0.0289(6) Uani 1 1 d .

loop_
_atom_site_aniso_label
_atom_site_aniso_U_11
_atom_site_aniso_U_22
_atom_site_aniso_U_33
_atom_site_aniso_U_23
_atom_site_aniso_U_13
_atom_site_aniso_U_12
O1 0.0241(5) 0.0244(5) 0.0262(5) 0.0020(4) 0.0040(4) -0.0025(4)
O2 0.0258(5) 0.0235(5) 0.0310(6) 0.0036(4) -0.0049(4) 0.0030(4)
O3 0.0662(12) 0.0243(8) 0.0182(8) 0.000 0.0027(7) 0.000
C1 0.0233(8) 0.0160(7) 0.0241(7) -0.0023(6) -0.0021(6) -0.0029(6)
C2 0.0216(7) 0.0207(7) 0.0223(8) 0.0004(6) -0.0003(6) -0.0017(6)
C3 0.0297(8) 0.0275(8) 0.0230(8) 0.0005(6) 0.0060(6) 0.0054(6)
C4 0.0353(9) 0.0232(8) 0.0291(9) 0.0020(6) 0.0009(7) 0.0059(7)
C5 0.0338(9) 0.0243(8) 0.0200(7) 0.0015(6) -0.0010(6) -0.0049(7)
C6 0.0357(9) 0.0325(9) 0.0241(8) -0.0039(6) 0.0060(7) 0.0048(7)
C7 0.0295(8) 0.0258(8) 0.0288(8) -0.0006(6) 0.0019(6) 0.0063(6)
Li1 0.0286(14) 0.0241(13) 0.0341(14) 0.0034(11) -0.0020(11) -0.0011(11)

loop_
_atom_type_symbol
_atom_type_description
_atom_type_scat_dispersion_real
_atom_type_scat_dispersion_imag
_atom_type_scat_source
C C 0.0033 0.0016 'International Tables Vol C Tables 4.2.6.8 and 6.1.1.4'
H H 0.0000 0.0000 'International Tables Vol C Tables 4.2.6.8 and 6.1.1.4'
Li Li -0.0003 0.0001 'International Tables Vol C Tables 4.2.6.8 and 6.1.1.4'
O O 0.0106 0.0060 'International Tables Vol C Tables 4.2.6.8 and 6.1.1.4'

loop_
_geom_angle_atom_site_label_1
_geom_angle_atom_site_label_2
_geom_angle_atom_site_label_3
_geom_angle
_geom_angle_site_symmetry_1
_geom_angle_site_symmetry_3
C1 O1 Li1 126.90(12) . 7
C1 O1 Li1 143.49(12) . .
Li1 O1 Li1 87.96(8) 7 .
C1 O2 Li1 149.99(12) . 3_545
C1 O2 Li1 112.21(11) . 5
Li1 O2 Li1 88.65(8) 3_545 5
C5 O3 C5 119.50(17) 4_554 .
O2 C1 O1 123.90(13) . .
O2 C1 C2 117.52(12) . .
O1 C1 C2 118.57(12) . .
C7 C2 C3 118.80(13) . .
C7 C2 C1 119.88(13) . .
C3 C2 C1 121.31(12) . .
C2 C3 C4 120.48(13) . .
C2 C3 H3A 119.8 . .
C4 C3 H3A 119.8 . .
C5 C4 C3 119.61(14) . .
C5 C4 H4A 120.2 . .
C3 C4 H4A 120.2 . .
C4 C5 C6 120.97(13) . .
C4 C5 O3 116.34(13) . .
C6 C5 O3 122.52(13) . .
C5 C6 C7 118.87(13) . .
C5 C6 H6A 120.6 . .
C7 C6 H6A 120.6 . .
C2 C7 C6 121.22(14) . .
C2 C7 H7A 119.4 . .
C6 C7 H7A 119.4 . .
O2 Li1 O1 128.75(14) 3_445 7_565
O2 Li1 O1 92.17(12) 3_445 .
O1 Li1 O1 119.26(13) 7_565 .
O2 Li1 O2 123.88(14) 3_445 5
O1 Li1 O2 91.11(12) 7_565 5
O1 Li1 O2 100.53(11) . 5

loop_
_geom_bond_atom_site_label_1
_geom_bond_atom_site_label_2
_geom_bond_distance
_geom_bond_site_symmetry_2
O1 C1 1.2630(16) .
O1 Li1 1.924(3) 7
O1 Li1 2.001(3) .
O2 C1 1.2603(16) .
O2 Li1 1.894(3) 3_545
O2 Li1 2.006(3) 5
O3 C5 1.3837(16) 4_554
O3 C5 1.3838(16) .
C1 C2 1.4969(19) .
C2 C7 1.3852(19) .
C2 C3 1.3874(19) .
C3 C4 1.388(2) .
C3 H3A 0.9300 .
C4 C5 1.374(2) .
C4 H4A 0.9300 .
C5 C6 1.383(2) .
C6 C7 1.386(2) .
C6 H6A 0.9300 .
C7 H7A 0.9300 .
Li1 O2 1.894(3) 3_445
Li1 O1 1.924(3) 7_565
Li1 O2 2.006(3) 5
